data_2216207
loop_
_publ_author_name
'Odaba\,so\(glu, Mustafa'
'B\"uy\"ukg\"ung\"or, Orhan'

_publ_section_title
;
 3-(2-Bromoanilino)isobenzofuran-1(3<i>H</i>)-one
;
_journal_coeditor_code AT2466
_journal_issue 12
_journal_name_full 'Acta Crystallographica Section E'
_journal_page_first o4668
_journal_page_last o4668
_journal_paper_doi 10.1107/S1600536807056474
_journal_volume 63
_journal_year 2007
_chemical_formula_iupac 'C14 H10 Br N O2'
_chemical_formula_moiety 'C14 H10 Br N O2'
_chemical_formula_sum 'C14 H10 Br N O2'
_chemical_formula_weight 304.14
_chemical_name_common 3-(2-Bromoanilino)phthalide
_chemical_name_systematic
;
3-(2-Bromoanilino)isobenzofuran-1(3<i>H</i>)-one
;
_space_group_IT_number 9
_symmetry_cell_setting monoclinic
_symmetry_space_group_name_Hall 'C -2yc'
_symmetry_space_group_name_H-M 'C 1 c 1'
_atom_sites_solution_hydrogens geom
_atom_sites_solution_primary direct
_atom_sites_solution_secondary difmap
_audit_creation_method SHELXL-97
_cell_angle_alpha 90.00
_cell_angle_beta 124.157(6)
_cell_angle_gamma 90.00
_cell_formula_units_Z 4
_cell_length_a 9.2494(9)
_cell_length_b 22.9431(17)
_cell_length_c 7.1850(6)
_cell_measurement_reflns_used 9973
_cell_measurement_temperature 296
_cell_measurement_theta_max 27.26
_cell_measurement_theta_min 2.81
_cell_volume 1261.7(2)
_computing_cell_refinement 'X-AREA (Stoe & Cie, 2002)'
_computing_data_collection 'X-AREA (Stoe & Cie, 2002)'
_computing_data_reduction 'X-RED32 (Stoe & Cie, 2002)'
_computing_molecular_graphics 'ORTEP-3 for Windows (Farrugia, 1997)'
_computing_publication_material 'WinGX (Farrugia, 1999)'
_computing_structure_refinement 'SHELXL97 (Sheldrick, 1997)'
_computing_structure_solution 'SHELXS97 (Sheldrick, 1997)'
_diffrn_ambient_temperature 296
_diffrn_detector_area_resol_mean 6.67
_diffrn_measured_fraction_theta_full 0.999
_diffrn_measured_fraction_theta_max 0.999
_diffrn_measurement_device_type 'STOE IPDS 2'
_diffrn_measurement_method 'w-scan rotation method'
_diffrn_radiation_monochromator 'plane graphite'
_diffrn_radiation_type MoK\a
_diffrn_radiation_wavelength 0.71073
_diffrn_reflns_av_R_equivalents 0.0611
_diffrn_reflns_av_sigmaI/netI 0.0270
_diffrn_reflns_limit_h_max 11
_diffrn_reflns_limit_h_min -11
_diffrn_reflns_limit_k_max 29
_diffrn_reflns_limit_k_min -29
_diffrn_reflns_limit_l_max 9
_diffrn_reflns_limit_l_min -9
_diffrn_reflns_number 9973
_diffrn_reflns_theta_full 27.00
_diffrn_reflns_theta_max 27.00
_diffrn_reflns_theta_min 2.81
_diffrn_standards_decay_% <2
_diffrn_standards_number 0
_exptl_absorpt_coefficient_mu 3.250
_exptl_absorpt_correction_T_max 0.6139
_exptl_absorpt_correction_T_min 0.2053
_exptl_absorpt_correction_type integration
_exptl_absorpt_process_details '(X-RED32; Stoe & Cie, 2002)'
_exptl_crystal_colour colourless
_exptl_crystal_density_diffrn 1.601
_exptl_crystal_density_method 'not measured'
_exptl_crystal_description prism
_exptl_crystal_F_000 608
_exptl_crystal_size_max 0.760
_exptl_crystal_size_mid 0.437
_exptl_crystal_size_min 0.140
_refine_diff_density_max 0.377
_refine_diff_density_min -0.319
_refine_ls_extinction_coef 0.0108(9)
_refine_ls_extinction_expression Fc^*^=kFc[1+0.001xFc^2^\l^3^/sin(2\q)]^-1/4^
_refine_ls_extinction_method SHELXL
_refine_ls_goodness_of_fit_ref 1.114
_refine_ls_hydrogen_treatment constr
_refine_ls_matrix_type full
_refine_ls_number_parameters 164
_refine_ls_number_reflns 1381
_refine_ls_number_restraints 2
_refine_ls_restrained_S_all 1.113
_refine_ls_R_factor_all 0.0290
_refine_ls_R_factor_gt 0.0266
_refine_ls_shift/su_max <0.001
_refine_ls_shift/su_mean <0.001
_refine_ls_structure_factor_coef Fsqd
_refine_ls_weighting_details 'calc w=1/[\s^2^(Fo^2^)+(0.0224P)^2^+0.5946P] where P=(Fo^2^+2Fc^2^)/3'
_refine_ls_weighting_scheme calc
_refine_ls_wR_factor_gt 0.0571
_refine_ls_wR_factor_ref 0.0582
_reflns_number_gt 1309
_reflns_number_total 1381
_reflns_threshold_expression I>2\s(I)
_cod_data_source_file at2466.cif
_cod_data_source_block I
_cod_original_cell_volume 1261.71(19)
_cod_original_sg_symbol_H-M 'C c'
_cod_database_code 2216207
_cod_database_fobs_code 2216207

loop_
_symmetry_equiv_pos_as_xyz
'x, y, z'
'x, -y, z+1/2'
'x+1/2, y+1/2, z'
'x+1/2, -y+1/2, z+1/2'

loop_
_atom_site_type_symbol
_atom_site_label
_atom_site_fract_x
_atom_site_fract_y
_atom_site_fract_z
_atom_site_U_iso_or_equiv
_atom_site_adp_type
_atom_site_calc_flag
_atom_site_refinement_flags
_atom_site_occupancy
C C1 0.3791(5) 0.48218(16) 0.5796(6) 0.0423(8) Uani d . 1
C C2 0.5519(5) 0.50483(16) 0.6507(6) 0.0405(7) Uani d . 1
C C3 0.7000(6) 0.47466(19) 0.7055(7) 0.0524(9) Uani d . 1
H H3 0.7002 0.4342 0.6972 0.063 Uiso calc R 1
C C4 0.8469(6) 0.5068(2) 0.7729(8) 0.0617(12) Uani d . 1
H H4 0.9489 0.4878 0.8107 0.074 Uiso calc R 1
C C5 0.8453(6) 0.5667(3) 0.7854(8) 0.0641(12) Uani d . 1
H H5 0.9469 0.5874 0.8330 0.077 Uiso calc R 1
C C6 0.6968(5) 0.5969(2) 0.7293(8) 0.0554(10) Uani d . 1
H H6 0.6964 0.6374 0.7368 0.066 Uiso calc R 1
C C7 0.5485(5) 0.56462(15) 0.6614(6) 0.0399(7) Uani d . 1
C C8 0.3724(5) 0.58397(15) 0.6007(6) 0.0398(7) Uani d . 1
H H8 0.3845 0.6026 0.7315 0.048 Uiso calc R 1
C C9 0.1359(4) 0.65174(14) 0.3574(6) 0.0371(7) Uani d . 1
C C10 0.0647(5) 0.69323(16) 0.1867(6) 0.0421(8) Uani d . 1
C C11 -0.0816(6) 0.7249(2) 0.1282(7) 0.0572(11) Uani d . 1
H H11 -0.1251 0.7528 0.0150 0.069 Uiso calc R 1
C C12 -0.1633(6) 0.7155(2) 0.2361(9) 0.0642(12) Uani d . 1
H H12 -0.2629 0.7365 0.1959 0.077 Uiso calc R 1
C C13 -0.0957(6) 0.6742(2) 0.4062(8) 0.0562(10) Uani d . 1
H H13 -0.1499 0.6676 0.4810 0.067 Uiso calc R 1
C C14 0.0507(5) 0.64281(17) 0.4649(7) 0.0467(8) Uani d . 1
H H14 0.0938 0.6151 0.5786 0.056 Uiso calc R 1
N N1 0.2874(4) 0.62233(13) 0.4174(5) 0.0425(7) Uani d . 1
H H1 0.3305 0.6278 0.3395 0.051 Uiso calc R 1
O O1 0.3280(4) 0.43296(12) 0.5509(6) 0.0588(7) Uani d . 1
O O2 0.2769(3) 0.52800(11) 0.5530(5) 0.0465(6) Uani d . 1
Br Br1 0.17541(10) 0.708652(17) 0.03497(12) 0.05955(16) Uani d . 1

loop_
_atom_site_aniso_label
_atom_site_aniso_U_11
_atom_site_aniso_U_22
_atom_site_aniso_U_33
_atom_site_aniso_U_12
_atom_site_aniso_U_13
_atom_site_aniso_U_23
C1 0.0436(19) 0.045(2) 0.0384(18) -0.0001(16) 0.0230(16) 0.0042(15)
C2 0.0369(17) 0.047(2) 0.0341(17) 0.0034(15) 0.0175(14) 0.0058(14)
C3 0.049(2) 0.060(2) 0.044(2) 0.0153(19) 0.0236(17) 0.0062(17)
C4 0.042(2) 0.087(4) 0.052(2) 0.017(2) 0.0236(19) 0.010(2)
C5 0.037(2) 0.093(4) 0.057(2) -0.015(2) 0.0228(18) -0.001(2)
C6 0.047(2) 0.059(2) 0.055(2) -0.0107(19) 0.0253(18) 0.0002(19)
C7 0.0362(17) 0.0424(19) 0.0378(17) -0.0012(14) 0.0188(14) -0.0007(14)
C8 0.0402(18) 0.0373(17) 0.0419(18) -0.0011(15) 0.0231(15) 0.0032(14)
C9 0.0369(17) 0.0322(16) 0.0395(17) -0.0009(13) 0.0198(14) -0.0041(13)
C10 0.050(2) 0.0370(18) 0.0379(17) 0.0005(15) 0.0240(16) -0.0018(14)
C11 0.059(3) 0.056(3) 0.047(2) 0.019(2) 0.0239(19) 0.0099(18)
C12 0.059(3) 0.065(3) 0.065(3) 0.028(2) 0.033(2) 0.006(2)
C13 0.053(2) 0.060(3) 0.066(3) 0.0067(19) 0.040(2) -0.003(2)
C14 0.054(2) 0.0404(19) 0.051(2) 0.0038(16) 0.0323(18) 0.0030(16)
N1 0.0458(17) 0.0412(16) 0.0467(16) 0.0079(13) 0.0298(14) 0.0089(13)
O1 0.071(2) 0.0399(14) 0.0715(19) -0.0112(13) 0.0435(16) -0.0005(13)
O2 0.0397(13) 0.0407(14) 0.0613(16) 0.0001(10) 0.0298(12) 0.0056(12)
Br1 0.0784(3) 0.0595(2) 0.0511(2) 0.0075(3) 0.04267(19) 0.0116(3)

loop_
_atom_type_symbol
_atom_type_description
_atom_type_scat_dispersion_real
_atom_type_scat_dispersion_imag
_atom_type_scat_source
C C 0.0033 0.0000 'International Tables Vol C Tables 4.2.6.8 and 6.1.1.4'
H H 0.0000 0.0000 'International Tables Vol C Tables 4.2.6.8 and 6.1.1.4'
N N 0.0061 0.0000 'International Tables Vol C Tables 4.2.6.8 and 6.1.1.4'
O O 0.0106 0.0000 'International Tables Vol C Tables 4.2.6.8 and 6.1.1.4'
Br Br -0.2901 0.0000 'International Tables Vol C Tables 4.2.6.8 and 6.1.1.4'

loop_
_geom_angle_atom_site_label_1
_geom_angle_atom_site_label_2
_geom_angle_atom_site_label_3
_geom_angle
O1 C1 O2 122.1(3)
O1 C1 C2 129.8(4)
O2 C1 C2 108.1(3)
C7 C2 C3 122.3(4)
C7 C2 C1 108.5(3)
C3 C2 C1 129.2(4)
C4 C3 C2 117.3(4)
C4 C3 H3 121.3
C2 C3 H3 121.3
C3 C4 C5 120.9(4)
C3 C4 H4 119.5
C5 C4 H4 119.5
C4 C5 C6 121.8(4)
C4 C5 H5 119.1
C6 C5 H5 119.1
C5 C6 C7 117.4(4)
C5 C6 H6 121.3
C7 C6 H6 121.3
C2 C7 C6 120.3(4)
C2 C7 C8 109.6(3)
C6 C7 C8 130.1(3)
N1 C8 O2 112.3(3)
N1 C8 C7 113.9(3)
O2 C8 C7 102.7(3)
N1 C8 H8 109.3
O2 C8 H8 109.3
C7 C8 H8 109.3
N1 C9 C10 120.1(3)
N1 C9 C14 122.9(3)
C10 C9 C14 117.0(3)
C11 C10 C9 121.8(4)
C11 C10 Br1 118.7(3)
C9 C10 Br1 119.5(3)
C12 C11 C10 120.2(4)
C12 C11 H11 119.9
C10 C11 H11 119.9
C11 C12 C13 119.1(4)
C11 C12 H12 120.4
C13 C12 H12 120.4
C14 C13 C12 120.5(4)
C14 C13 H13 119.7
C12 C13 H13 119.7
C13 C14 C9 121.3(4)
C13 C14 H14 119.4
C9 C14 H14 119.4
C9 N1 C8 122.2(3)
C9 N1 H1 118.9
C8 N1 H1 118.9
C1 O2 C8 111.1(3)

loop_
_geom_bond_atom_site_label_1
_geom_bond_atom_site_label_2
_geom_bond_distance
C1 O1 1.196(5)
C1 O2 1.354(5)
C1 C2 1.472(5)
C2 C7 1.375(5)
C2 C3 1.380(5)
C3 C4 1.373(7)
C3 H3 0.9300
C4 C5 1.379(8)
C4 H4 0.9300
C5 C6 1.381(7)
C5 H5 0.9300
C6 C7 1.385(5)
C6 H6 0.9300
C7 C8 1.497(5)
C8 N1 1.401(5)
C8 O2 1.486(4)
C8 H8 0.9800
C9 N1 1.388(5)
C9 C10 1.392(5)
C9 C14 1.394(5)
C10 C11 1.378(6)
C10 Br1 1.901(4)
C11 C12 1.371(7)
C11 H11 0.9300
C12 C13 1.387(7)
C12 H12 0.9300
C13 C14 1.374(6)
C13 H13 0.9300
C14 H14 0.9300
N1 H1 0.8600

loop_
_geom_hbond_atom_site_label_D
_geom_hbond_atom_site_label_H
_geom_hbond_atom_site_label_A
_geom_hbond_site_symmetry_A
_geom_hbond_distance_DH
_geom_hbond_distance_HA
_geom_hbond_distance_DA
_geom_hbond_angle_DHA
N1 H1 O1 2_564 0.86 2.49 3.130(5) 132.0
C4 H4 O2 2_665 0.93 2.54 3.394(5) 153.3
C11 H11 Br1 4_464 0.93 2.99 3.845(4) 153.6
N1 H1 Br1 . 0.86 2.60 3.058(3) 114.4

loop_
_geom_torsion_atom_site_label_1
_geom_torsion_atom_site_label_2
_geom_torsion_atom_site_label_3
_geom_torsion_atom_site_label_4
_geom_torsion
O1 C1 C2 C7 -179.6(4)
O2 C1 C2 C7 -1.1(4)
O1 C1 C2 C3 -1.0(7)
O2 C1 C2 C3 177.5(4)
C7 C2 C3 C4 0.1(6)
C1 C2 C3 C4 -178.3(4)
C2 C3 C4 C5 0.2(7)
C3 C4 C5 C6 -0.6(7)
C4 C5 C6 C7 0.6(7)
C3 C2 C7 C6 -0.1(6)
C1 C2 C7 C6 178.6(4)
C3 C2 C7 C8 -177.8(3)
C1 C2 C7 C8 0.9(4)
C5 C6 C7 C2 -0.3(6)
C5 C6 C7 C8 176.9(4)
C2 C7 C8 N1 -122.0(3)
C6 C7 C8 N1 60.6(6)
C2 C7 C8 O2 -0.4(4)
C6 C7 C8 O2 -177.8(4)
N1 C9 C10 C11 -177.5(4)
C14 C9 C10 C11 1.1(5)
N1 C9 C10 Br1 0.6(4)
C14 C9 C10 Br1 179.1(3)
C9 C10 C11 C12 -1.1(6)
Br1 C10 C11 C12 -179.1(4)
C10 C11 C12 C13 0.7(7)
C11 C12 C13 C14 -0.4(7)
C12 C13 C14 C9 0.5(7)
N1 C9 C14 C13 177.7(4)
C10 C9 C14 C13 -0.8(5)
C10 C9 N1 C8 174.3(3)
C14 C9 N1 C8 -4.1(5)
O2 C8 N1 C9 73.7(4)
C7 C8 N1 C9 -170.1(3)
O1 C1 O2 C8 179.5(4)
C2 C1 O2 C8 0.9(4)
N1 C8 O2 C1 122.4(3)
C7 C8 O2 C1 -0.3(4)

loop_
_cod_related_entry_id
_cod_related_entry_database
_cod_related_entry_code
1 ChemSpider 3757435
